data_8107287
loop_
_publ_author_name
'Kong, Yang'
'Wang, Chang-Zhao'

_publ_section_title
;
 The crystal structure of
 diaqua-bis(pyrazolo[1,5-a]-pyrimidine-3-carboxylato-\k2 N,O)zinc(II),
 C14H12N6O6Zn
;
_journal_issue 6
_journal_name_full 'Zeitschrift f\"ur Kristallographie - New Crystal Structures'
_journal_page_first 1041
_journal_page_last 1042
_journal_paper_doi 10.1515/ncrs-2022-0357
_journal_volume 237
_journal_year 2022
_chemical_formula_moiety 'C14 H12 N6 O6 Zn'
_chemical_formula_sum 'C14 H12 N6 O6 Zn'
_chemical_formula_weight 425.67
_space_group_crystal_system monoclinic
_space_group_IT_number 14
_space_group_name_Hall '-P 2yn'
_space_group_name_H-M_alt 'P 1 21/n 1'
_atom_sites_solution_hydrogens mixed
_atom_sites_solution_primary dual
_cell_angle_alpha 90
_cell_angle_beta 112.525(9)
_cell_angle_gamma 90
_cell_formula_units_Z 2
_cell_length_a 7.0347(6)
_cell_length_b 12.8467(7)
_cell_length_c 9.0017(6)
_cell_measurement_reflns_used 4088
_cell_measurement_temperature 293(2)
_cell_measurement_theta_max 28.6380
_cell_measurement_theta_min 4.4690
_cell_volume 751.45(10)
_computing_cell_refinement 'CrysAlisPro 1.171.41.121a (Rigaku OD, 2021)'
_computing_data_collection 'CrysAlisPro 1.171.41.121a (Rigaku OD, 2021)'
_computing_data_reduction 'CrysAlisPro 1.171.41.121a (Rigaku OD, 2021)'
_computing_molecular_graphics 'Olex2 (Dolomanov et al., 2009)'
_computing_publication_material 'Olex2 (Dolomanov et al., 2009)'
_computing_structure_refinement 'ShelXL (Sheldrick, 2015)'
_computing_structure_solution 'ShelXT (Sheldrick, 2015)'
_diffrn_ambient_temperature 293(2)
_diffrn_detector 'CCD plate'
_diffrn_detector_area_resol_mean 8.0584
_diffrn_detector_type EosS2
_diffrn_measured_fraction_theta_full 0.998
_diffrn_measured_fraction_theta_max 0.901
_diffrn_measurement_details
;
List of Runs (angles in degrees, time in seconds):

  # Type    Start    End  Width  t~exp~   \w     \q     \k     \f   Frames
--------------------------------------------------------------------------
  1  \w    -73.00 -20.00   1.00    7.50    --  -15.84 131.00 -12.87   53
  2  \w      0.00  80.00   1.00    7.50    --   17.09  57.00 -30.00   80
  3  \w     -5.00  42.00   1.00    7.50    --   17.09  77.00-180.00   47
  4  \w    -10.00  82.00   1.00    7.50    --   17.09  20.00 -89.00   92
  5  \w    -15.00  56.00   1.00    7.50    --   17.09 -99.00-120.00   71
  6  \w     28.00  55.00   1.00    7.50    --   17.09 -99.00 -30.00   27
  7  \w      0.00  53.00   1.00    7.50    --   17.09  57.00 120.00   53
  8  \w      4.00  54.00   1.00    7.50    --   17.09  38.00  60.00   50
;
_diffrn_measurement_device 'four-circle diffractometer'
_diffrn_measurement_device_type 'SuperNova, Single source at offset/far, EosS2'
_diffrn_measurement_method '\w scans'
_diffrn_orient_matrix_type 'CrysAlisPro convention (1999,Acta A55,543-557)'
_diffrn_orient_matrix_UB_11 -0.0089627000
_diffrn_orient_matrix_UB_12 0.0523082000
_diffrn_orient_matrix_UB_13 0.0216796000
_diffrn_orient_matrix_UB_21 -0.0957444000
_diffrn_orient_matrix_UB_22 -0.0118957000
_diffrn_orient_matrix_UB_23 0.0050920000
_diffrn_orient_matrix_UB_31 0.0516827000
_diffrn_orient_matrix_UB_32 -0.0130016000
_diffrn_orient_matrix_UB_33 0.0823884000
_diffrn_radiation_monochromator mirror
_diffrn_radiation_probe x-ray
_diffrn_radiation_type MoK\a
_diffrn_radiation_wavelength 0.71073
_diffrn_reflns_av_R_equivalents 0.0248
_diffrn_reflns_av_unetI/netI 0.0245
_diffrn_reflns_Laue_measured_fraction_full 0.998
_diffrn_reflns_Laue_measured_fraction_max 0.901
_diffrn_reflns_limit_h_max 9
_diffrn_reflns_limit_h_min -9
_diffrn_reflns_limit_k_max 16
_diffrn_reflns_limit_k_min -17
_diffrn_reflns_limit_l_max 11
_diffrn_reflns_limit_l_min -11
_diffrn_reflns_number 7881
_diffrn_reflns_point_group_measured_fraction_full 0.998
_diffrn_reflns_point_group_measured_fraction_max 0.901
_diffrn_reflns_theta_full 25.242
_diffrn_reflns_theta_max 29.279
_diffrn_reflns_theta_min 3.514
_diffrn_source 'micro-focus sealed X-ray tube'
_diffrn_source_type 'SuperNova (Mo) X-ray Source'
_exptl_absorpt_coefficient_mu 1.688
_exptl_absorpt_correction_T_max 1.00000
_exptl_absorpt_correction_T_min 0.91523
_exptl_absorpt_correction_type multi-scan
_exptl_absorpt_process_details
;
CrysAlisPro 1.171.41.121a (Rigaku Oxford Diffraction, 2021)
Empirical absorption correction using spherical harmonics,
implemented in SCALE3 ABSPACK scaling algorithm.
;
_exptl_crystal_colour colourless
_exptl_crystal_colour_primary colourless
_exptl_crystal_density_diffrn 1.881
_exptl_crystal_description block
_exptl_crystal_F_000 432
_exptl_crystal_size_max 0.33
_exptl_crystal_size_mid 0.31
_exptl_crystal_size_min 0.29
_refine_diff_density_max 0.321
_refine_diff_density_min -0.289
_refine_diff_density_rms 0.062
_refine_ls_extinction_coef .
_refine_ls_extinction_method none
_refine_ls_goodness_of_fit_ref 1.082
_refine_ls_hydrogen_treatment constr
_refine_ls_matrix_type full
_refine_ls_number_parameters 125
_refine_ls_number_reflns 1858
_refine_ls_number_restraints 0
_refine_ls_restrained_S_all 1.082
_refine_ls_R_factor_all 0.0357
_refine_ls_R_factor_gt 0.0289
_refine_ls_shift/su_max 0.000
_refine_ls_shift/su_mean 0.000
_refine_ls_structure_factor_coef Fsqd
_refine_ls_weighting_details 'w=1/[\s^2^(Fo^2^)+(0.0304P)^2^+0.4306P] where P=(Fo^2^+2Fc^2^)/3'
_refine_ls_weighting_scheme calc
_refine_ls_wR_factor_gt 0.0703
_refine_ls_wR_factor_ref 0.0736
_reflns_Friedel_coverage 0.000
_reflns_Friedel_fraction_full .
_reflns_Friedel_fraction_max .
_reflns_number_gt 1614
_reflns_number_total 1858
_reflns_threshold_expression 'I > 2\s(I)'
_cod_data_source_file suppl_j_ncrs-2022-0357_suppl.cif
_cod_data_source_block 2
_cod_database_code 8107287
_shelx_space_group_comment
;
The symmetry employed for this shelxl refinement is uniquely defined
by the following loop, which should always be used as a source of
symmetry information in preference to the above space-group names.
They are only intended as comments.
;
_reflns_odcompleteness_completeness 99.63
_reflns_odcompleteness_iscentric 1
_reflns_odcompleteness_theta 26.32
_olex2_refinement_description
;
1. Fixed Uiso
 At 1.2 times of:
  All C(H) groups
 At 1.5 times of:
  All O(H,H) groups
2.a Rotating group:
 O3(H3A,H3B)
2.b Aromatic/amide H refined with riding coordinates:
 C3(H3), C5(H5), C6(H6), C7(H7)
;
_olex2_submission_special_instructions 'No special instructions were received'
_oxdiff_exptl_absorpt_empirical_details
;
Empirical correction (ABSPACK) includes:
- Absorption correction using spherical harmonics
- Frame scaling
;
_oxdiff_exptl_absorpt_empirical_full_max 1.112
_oxdiff_exptl_absorpt_empirical_full_min 0.895

loop_
_space_group_symop_operation_xyz
'x, y, z'
'-x+1/2, y+1/2, -z+1/2'
'-x, -y, -z'
'x-1/2, -y-1/2, z-1/2'

loop_
_atom_site_label
_atom_site_type_symbol
_atom_site_fract_x
_atom_site_fract_y
_atom_site_fract_z
_atom_site_U_iso_or_equiv
_atom_site_adp_type
_atom_site_occupancy
_atom_site_site_symmetry_order
_atom_site_calc_flag
_atom_site_refinement_flags_posn
_atom_site_refinement_flags_adp
_atom_site_refinement_flags_occupancy
_atom_site_disorder_assembly
_atom_site_disorder_group
Zn1 Zn 0.5000 0.5000 0.5000 0.02399(11) Uani 1 2 d S T P . .
O1 O 0.4595(2) 0.38661(10) 0.33097(16) 0.0299(3) Uani 1 1 d . . . . .
O2 O 0.4185(2) 0.23201(10) 0.21556(15) 0.0304(3) Uani 1 1 d . . . . .
O3 O 0.1787(2) 0.54026(11) 0.38789(17) 0.0318(3) Uani 1 1 d . . . . .
H3A H 0.1118 0.4956 0.3119 0.048 Uiso 1 1 d GR . . . .
H3B H 0.1626 0.5992 0.3353 0.048 Uiso 1 1 d GR . . . .
N1 N 0.4263(3) 0.39225(12) 0.65348(18) 0.0237(3) Uani 1 1 d . . . . .
N2 N 0.4139(3) 0.21378(12) 0.71741(18) 0.0240(3) Uani 1 1 d . . . . .
N3 N 0.4150(3) 0.11670(13) 0.6565(2) 0.0311(4) Uani 1 1 d . . . . .
C1 C 0.4348(3) 0.28890(14) 0.3313(2) 0.0210(4) Uani 1 1 d . . . . .
C2 C 0.4255(3) 0.24077(14) 0.4775(2) 0.0217(4) Uani 1 1 d . . . . .
C3 C 0.4218(3) 0.13561(15) 0.5132(2) 0.0285(4) Uani 1 1 d . . . . .
H3 H 0.4239 0.0830 0.4429 0.034 Uiso 1 1 calc R . . . .
C4 C 0.4217(3) 0.29054(14) 0.6130(2) 0.0204(4) Uani 1 1 d . . . . .
C5 C 0.4144(3) 0.41378(16) 0.7931(2) 0.0295(4) Uani 1 1 d . . . . .
H5 H 0.4132 0.4833 0.8215 0.035 Uiso 1 1 calc R . . . .
C6 C 0.4034(3) 0.33743(17) 0.9009(2) 0.0309(5) Uani 1 1 d . . . . .
H6 H 0.3953 0.3564 0.9979 0.037 Uiso 1 1 calc R . . . .
C7 C 0.4049(3) 0.23605(16) 0.8619(2) 0.0283(4) Uani 1 1 d . . . . .
H7 H 0.4000 0.1835 0.9314 0.034 Uiso 1 1 calc R . . . .

loop_
_atom_site_aniso_label
_atom_site_aniso_U_11
_atom_site_aniso_U_22
_atom_site_aniso_U_33
_atom_site_aniso_U_23
_atom_site_aniso_U_13
_atom_site_aniso_U_12
Zn1 0.0391(2) 0.01355(16) 0.02139(17) 0.00043(11) 0.01390(14) -0.00208(13)
O1 0.0516(9) 0.0163(6) 0.0253(7) -0.0015(5) 0.0185(7) -0.0055(6)
O2 0.0492(9) 0.0199(7) 0.0230(7) -0.0040(5) 0.0148(6) -0.0051(6)
O3 0.0384(8) 0.0203(7) 0.0307(7) 0.0028(6) 0.0068(6) 0.0012(6)
N1 0.0317(9) 0.0188(8) 0.0227(7) 0.0015(6) 0.0129(7) -0.0009(7)
N2 0.0279(8) 0.0204(8) 0.0236(8) 0.0051(6) 0.0099(7) -0.0012(7)
N3 0.0445(11) 0.0174(8) 0.0309(9) 0.0051(6) 0.0140(8) -0.0007(7)
C1 0.0222(9) 0.0185(9) 0.0207(8) 0.0005(7) 0.0064(7) -0.0011(7)
C2 0.0251(9) 0.0171(9) 0.0222(9) 0.0015(7) 0.0082(7) -0.0003(7)
C3 0.0396(12) 0.0174(9) 0.0279(9) 0.0020(7) 0.0123(9) 0.0013(8)
C4 0.0225(9) 0.0181(9) 0.0200(8) 0.0047(7) 0.0073(7) -0.0009(7)
C5 0.0402(12) 0.0246(10) 0.0272(9) -0.0017(8) 0.0166(9) -0.0014(9)
C6 0.0362(11) 0.0374(12) 0.0240(9) 0.0007(8) 0.0171(9) -0.0029(9)
C7 0.0310(11) 0.0329(11) 0.0238(9) 0.0081(8) 0.0135(8) -0.0037(9)

loop_
_atom_type_symbol
_atom_type_description
_atom_type_scat_dispersion_real
_atom_type_scat_dispersion_imag
_atom_type_scat_source
C C 0.0033 0.0016 'International Tables Vol C Tables 4.2.6.8 and 6.1.1.4'
H H 0.0000 0.0000 'International Tables Vol C Tables 4.2.6.8 and 6.1.1.4'
N N 0.0061 0.0033 'International Tables Vol C Tables 4.2.6.8 and 6.1.1.4'
O O 0.0106 0.0060 'International Tables Vol C Tables 4.2.6.8 and 6.1.1.4'
Zn Zn 0.2839 1.4301 'International Tables Vol C Tables 4.2.6.8 and 6.1.1.4'

loop_
_geom_angle_atom_site_label_1
_geom_angle_atom_site_label_2
_geom_angle_atom_site_label_3
_geom_angle
_geom_angle_site_symmetry_1
_geom_angle_site_symmetry_3
O1 Zn1 O1 180.00(5) 3_666 .
O1 Zn1 O3 90.02(6) . .
O1 Zn1 O3 90.02(6) 3_666 3_666
O1 Zn1 O3 89.98(6) 3_666 .
O1 Zn1 O3 89.98(6) . 3_666
O1 Zn1 N1 88.84(6) 3_666 .
O1 Zn1 N1 91.16(6) 3_666 3_666
O1 Zn1 N1 88.84(6) . 3_666
O1 Zn1 N1 91.16(6) . .
O3 Zn1 O3 180.0 . 3_666
N1 Zn1 O3 90.70(6) . 3_666
N1 Zn1 O3 89.30(6) . .
N1 Zn1 O3 90.70(6) 3_666 .
N1 Zn1 O3 89.30(6) 3_666 3_666
N1 Zn1 N1 180.00(6) . 3_666
C1 O1 Zn1 133.12(12) . .
Zn1 O3 H3A 111.2 . .
Zn1 O3 H3B 110.8 . .
H3A O3 H3B 102.9 . .
C4 N1 Zn1 115.74(12) . .
C5 N1 Zn1 126.46(14) . .
C5 N1 C4 117.05(16) . .
N3 N2 C4 111.86(15) . .
C7 N2 N3 126.00(16) . .
C7 N2 C4 122.14(17) . .
C3 N3 N2 103.33(15) . .
O1 C1 C2 117.99(16) . .
O2 C1 O1 123.34(17) . .
O2 C1 C2 118.66(17) . .
C3 C2 C1 128.54(17) . .
C4 C2 C1 127.79(17) . .
C4 C2 C3 103.67(16) . .
N3 C3 C2 114.31(18) . .
N3 C3 H3 122.8 . .
C2 C3 H3 122.8 . .
N1 C4 N2 120.67(16) . .
N1 C4 C2 132.50(16) . .
N2 C4 C2 106.82(16) . .
N1 C5 H5 118.2 . .
N1 C5 C6 123.52(19) . .
C6 C5 H5 118.2 . .
C5 C6 H6 120.4 . .
C7 C6 C5 119.17(18) . .
C7 C6 H6 120.4 . .
N2 C7 H7 121.3 . .
C6 C7 N2 117.39(18) . .
C6 C7 H7 121.3 . .

loop_
_geom_bond_atom_site_label_1
_geom_bond_atom_site_label_2
_geom_bond_distance
_geom_bond_site_symmetry_2
Zn1 O1 2.0459(13) 3_666
Zn1 O1 2.0460(13) .
Zn1 O3 2.1555(15) .
Zn1 O3 2.1555(15) 3_666
Zn1 N1 2.1546(15) 3_666
Zn1 N1 2.1546(15) .
O1 C1 1.267(2) .
O2 C1 1.242(2) .
O3 H3A 0.8781 .
O3 H3B 0.8773 .
N1 C4 1.354(2) .
N1 C5 1.321(2) .
N2 N3 1.364(2) .
N2 C4 1.378(2) .
N2 C7 1.357(2) .
N3 C3 1.332(3) .
C1 C2 1.478(2) .
C2 C3 1.391(3) .
C2 C4 1.386(3) .
C3 H3 0.9300 .
C5 H5 0.9300 .
C5 C6 1.402(3) .
C6 H6 0.9300 .
C6 C7 1.350(3) .
C7 H7 0.9300 .
